data_7116494
loop_
_publ_author_name
'Zhichao Hu'
'Guangxi Huang'
'William P. Lustig'
'Fangming Wang'
'Hao Wang'
'Simon J. Teat'
'Debasis Banerjee'
'Deqing Zhang'
'Jing Li'

_publ_section_title
;
 Achieving exceptionally high luminescence quantum efficiency by
 immobilizing an AIE molecular chromophore into a metal-organic framework
;
_journal_name_full Chem.Commun.
_journal_page_first 3045
_journal_paper_doi 10.1039/C4cc07642G
_journal_volume 51
_journal_year 2015
_chemical_formula_sum 'C60 H50 N2 O10'
_chemical_formula_weight 959.02
_chemical_name_systematic
;
?
;
_space_group_IT_number 43
_symmetry_cell_setting orthorhombic
_symmetry_space_group_name_Hall 'F 2 -2d'
_symmetry_space_group_name_H-M 'F d d 2'
_atom_sites_solution_hydrogens geom
_atom_sites_solution_primary direct
_atom_sites_solution_secondary difmap
_audit_creation_method SHELXL-97
_audit_update_record
;
2012-11-01 deposited with the CCDC.
2014-12-05 downloaded from the CCDC.
;
_cell_angle_alpha 90.00
_cell_angle_beta 90.00
_cell_angle_gamma 90.00
_cell_formula_units_Z 8
_cell_length_a 20.642(12)
_cell_length_b 78.16(5)
_cell_length_c 8.624(5)
_cell_measurement_reflns_used 8046
_cell_measurement_temperature 113(2)
_cell_measurement_theta_max 27.1
_cell_measurement_theta_min 2.0
_cell_volume 13914(14)
_computing_cell_refinement 'CrystalClear (Rigaku Inc., 2008)'
_computing_data_collection 'CrystalClear (Rigaku Inc., 2008)'
_computing_data_reduction 'CrystalClear (Rigaku Inc., 2008)'
_computing_molecular_graphics
;
Mercury: visualization and analysis of crystal structures, C. F. Macrae,
P. R. Edgington, P. McCabe, E. Pidcock, G. P. Shields, R. Taylor,
M. Towler and J. van de Streek, J. Appl. Cryst., 39, 453-457, 2006.
;
_computing_publication_material 'SHELX-97 (Sheldrick, 1997)'
_computing_structure_refinement 'SHELXL-97 (Sheldrick, 1997)'
_computing_structure_solution 'SHELXS-97 (Sheldrick, 1990)'
_diffrn_ambient_temperature 113(2)
_diffrn_measured_fraction_theta_full 0.986
_diffrn_measured_fraction_theta_max 0.986
_diffrn_radiation_monochromator graphite
_diffrn_radiation_source 'fine-focus sealed tube'
_diffrn_radiation_type MoK\a
_diffrn_radiation_wavelength 0.71075
_diffrn_reflns_av_R_equivalents 0.0000
_diffrn_reflns_av_sigmaI/netI 0.0332
_diffrn_reflns_limit_h_max 26
_diffrn_reflns_limit_h_min -25
_diffrn_reflns_limit_k_max 100
_diffrn_reflns_limit_k_min -99
_diffrn_reflns_limit_l_max 11
_diffrn_reflns_limit_l_min -9
_diffrn_reflns_number 7394
_diffrn_reflns_theta_full 27.23
_diffrn_reflns_theta_max 27.23
_diffrn_reflns_theta_min 2.04
_exptl_absorpt_coefficient_mu 0.062
_exptl_absorpt_correction_T_max 0.9876
_exptl_absorpt_correction_T_min 0.9876
_exptl_absorpt_correction_type multi-scan
_exptl_absorpt_process_details 'CrystalClear (Rigaku Inc., 2008)'
_exptl_crystal_colour Colorless
_exptl_crystal_density_diffrn 0.916
_exptl_crystal_density_method 'not measured'
_exptl_crystal_description Prism
_exptl_crystal_F_000 4032
_exptl_crystal_size_max 0.20
_exptl_crystal_size_mid 0.20
_exptl_crystal_size_min 0.20
_refine_diff_density_max 0.598
_refine_diff_density_min -0.196
_refine_diff_density_rms 0.055
_refine_ls_abs_structure_details 'Flack H D (1983), Acta Cryst. A39, 876-881'
_refine_ls_abs_structure_Flack -1(3)
_refine_ls_extinction_coef 0.0008(2)
_refine_ls_extinction_expression Fc^*^=kFc[1+0.001xFc^2^\l^3^/sin(2\q)]^-1/4^
_refine_ls_extinction_method SHELXL
_refine_ls_goodness_of_fit_ref 1.067
_refine_ls_hydrogen_treatment mixed
_refine_ls_matrix_type full
_refine_ls_number_parameters 330
_refine_ls_number_reflns 7394
_refine_ls_number_restraints 1
_refine_ls_restrained_S_all 1.067
_refine_ls_R_factor_all 0.1096
_refine_ls_R_factor_gt 0.0971
_refine_ls_shift/su_max 0.010
_refine_ls_shift/su_mean 0.000
_refine_ls_structure_factor_coef Fsqd
_refine_ls_weighting_details 'calc w=1/[\s^2^(Fo^2^)+(0.1939P)^2^+4.3012P] where P=(Fo^2^+2Fc^2^)/3'
_refine_ls_weighting_scheme calc
_refine_ls_wR_factor_gt 0.2908
_refine_ls_wR_factor_ref 0.3052
_reflns_number_gt 5580
_reflns_number_total 7394
_reflns_threshold_expression >2sigma(I)
_cod_data_source_file c4cc07642g2.cif
_cod_data_source_block m110614f
_cod_original_sg_symbol_H-M Fdd2
_cod_database_code 7116494

loop_
_symmetry_equiv_pos_as_xyz
'x, y, z'
'-x+1/4, y+1/4, z+1/4'
'x+1/4, -y+1/4, z+1/4'
'-x+1/2, -y, z+1/2'
'x, y+1/2, z+1/2'
'-x+1/4, y+3/4, z+3/4'
'x+1/4, -y+3/4, z+3/4'
'-x+1/2, -y+1/2, z+1'
'x+1/2, y, z+1/2'
'-x+3/4, y+1/4, z+3/4'
'x+3/4, -y+1/4, z+3/4'
'-x+1, -y, z+1'
'x+1/2, y+1/2, z'
'-x+3/4, y+3/4, z+1/4'
'x+3/4, -y+3/4, z+1/4'
'-x+1, -y+1/2, z+1/2'

loop_
_atom_site_label
_atom_site_type_symbol
_atom_site_fract_x
_atom_site_fract_y
_atom_site_fract_z
_atom_site_U_iso_or_equiv
_atom_site_adp_type
_atom_site_occupancy
_atom_site_symmetry_multiplicity
_atom_site_calc_flag
_atom_site_refinement_flags
O1 O -0.0320(3) -0.02817(9) 0.3934(5) 0.161(2) Uani 1 1 d .
H1 H -0.0680 -0.0329 0.3774 0.242 Uiso 1 1 calc R
O2 O 0.0087(3) -0.05568(9) 0.3666(6) 0.169(2) Uani 1 1 d .
O3 O 0.5328(3) 0.14196(4) 0.4640(13) 0.311(7) Uani 1 1 d .
O4 O 0.4401(3) 0.14246(4) 0.3476(13) 0.305(7) Uani 1 1 d .
H4 H 0.4401 0.1526 0.3812 0.457 Uiso 1 1 calc R
C18 C 0.48323(16) 0.06037(4) 0.3793(5) 0.0732(9) Uani 1 1 d .
C15 C 0.47847(15) 0.02438(3) 0.3668(3) 0.0590(7) Uani 1 1 d .
C19 C 0.51518(19) 0.05034(4) 0.4935(5) 0.0754(9) Uani 1 1 d .
H19 H 0.5381 0.0558 0.5752 0.091 Uiso 1 1 calc R
C11 C 0.40657(14) -0.00125(3) 0.3540(4) 0.0590(7) Uani 1 1 d .
C20 C 0.51311(16) 0.03281(4) 0.4867(4) 0.0661(7) Uani 1 1 d .
H20 H 0.5351 0.0262 0.5630 0.079 Uiso 1 1 calc R
C13 C 0.32226(16) -0.01919(4) 0.2383(4) 0.0711(9) Uani 1 1 d .
H13 H 0.3102 -0.0276 0.1638 0.085 Uiso 1 1 calc R
C27 C 0.4845(3) 0.13390(6) 0.4157(18) 0.256(8) Uani 1 1 d .
C21 C 0.4847(2) 0.07940(5) 0.3846(8) 0.1020(16) Uani 1 1 d .
C3 C 0.0924(2) -0.01468(9) 0.3743(5) 0.1058(17) Uani 1 1 d .
H3 H 0.0575 -0.0071 0.3944 0.127 Uiso 1 1 calc R
C22 C 0.43363(18) 0.08891(5) 0.3248(9) 0.115(2) Uani 1 1 d .
H22 H 0.3968 0.0832 0.2843 0.138 Uiso 1 1 calc R
C24 C 0.4833(3) 0.11534(5) 0.4097(13) 0.180(5) Uani 1 1 d .
C17 C 0.44922(17) 0.05204(4) 0.2619(5) 0.0735(9) Uani 1 1 d .
H17 H 0.4274 0.0585 0.1846 0.088 Uiso 1 1 calc R
C26 C 0.5372(2) 0.08852(5) 0.4514(11) 0.132(3) Uani 1 1 d .
H26 H 0.5739 0.0823 0.4866 0.158 Uiso 1 1 calc R
C16 C 0.44722(16) 0.03429(3) 0.2580(4) 0.0659(7) Uani 1 1 d .
H16 H 0.4235 0.0288 0.1777 0.079 Uiso 1 1 calc R
C14 C 0.47387(15) 0.00513(3) 0.3589(3) 0.0578(6) Uani 1 1 d .
C6 C 0.1949(4) -0.03614(9) 0.3066(8) 0.136(2) Uani 1 1 d .
H6 H 0.2291 -0.0437 0.2794 0.163 Uiso 1 1 calc R
C10 C 0.35665(15) 0.00567(4) 0.4516(4) 0.0605(7) Uani 1 1 d .
H10 H 0.3676 0.0145 0.5227 0.073 Uiso 1 1 calc R
C9 C 0.29459(17) 0.00007(4) 0.4461(4) 0.0672(8) Uani 1 1 d .
H9 H 0.2638 0.0048 0.5159 0.081 Uiso 1 1 calc R
C8 C 0.27418(17) -0.01253(5) 0.3404(4) 0.0717(8) Uani 1 1 d .
C12 C 0.38625(19) -0.01379(4) 0.2448(4) 0.0726(9) Uani 1 1 d .
H12 H 0.4170 -0.0185 0.1751 0.087 Uiso 1 1 calc R
C5 C 0.20676(19) -0.01843(6) 0.3377(5) 0.0837(10) Uani 1 1 d .
C2 C 0.0781(3) -0.03136(12) 0.3505(6) 0.130(2) Uani 1 1 d .
C23 C 0.4356(3) 0.10679(5) 0.3231(11) 0.164(4) Uani 1 1 d .
H23 H 0.4050 0.1131 0.2640 0.196 Uiso 1 1 calc R
C1 C 0.0175(5) -0.03998(19) 0.3680(9) 0.167(4) Uani 1 1 d .
C4 C 0.15544(18) -0.00784(6) 0.3713(4) 0.0812(10) Uani 1 1 d .
H4A H 0.1625 0.0039 0.3923 0.097 Uiso 1 1 calc R
C25 C 0.5368(3) 0.10576(6) 0.4665(16) 0.197(5) Uani 1 1 d .
H25 H 0.5722 0.1114 0.5149 0.236 Uiso 1 1 calc R
C7 C 0.1289(4) -0.04194(11) 0.3184(10) 0.149(3) Uani 1 1 d .
H7 H 0.1202 -0.0538 0.3029 0.179 Uiso 1 1 calc R
N1 N 0.23034(18) 0.05195(5) 0.2193(11) 0.156(3) Uani 1 1 d .
O5 O 0.1893(4) 0.07588(6) 0.1310(15) 0.290(7) Uani 1 1 d .
C28 C 0.2294(3) 0.06813(6) 0.1914(16) 0.206(6) Uani 1 1 d .
H28 H 0.2662 0.0744 0.2248 0.247 Uiso 1 1 calc R
C30 C 0.1766(4) 0.04126(8) 0.1526(13) 0.156(3) Uani 1 1 d .
H30A H 0.1483 0.0485 0.0890 0.233 Uiso 1 1 calc R
H30B H 0.1513 0.0362 0.2370 0.233 Uiso 1 1 calc R
H30C H 0.1951 0.0322 0.0882 0.233 Uiso 1 1 calc R
C29 C 0.2742(4) 0.04352(13) 0.320(3) 0.387(16) Uani 1 1 d .
H29A H 0.3165 0.0425 0.2699 0.580 Uiso 1 1 calc R
H29B H 0.2576 0.0321 0.3451 0.580 Uiso 1 1 calc R
H29C H 0.2787 0.0502 0.4163 0.580 Uiso 1 1 calc R

loop_
_atom_site_aniso_label
_atom_site_aniso_U_11
_atom_site_aniso_U_22
_atom_site_aniso_U_33
_atom_site_aniso_U_23
_atom_site_aniso_U_13
_atom_site_aniso_U_12
O1 0.153(4) 0.271(7) 0.060(2) -0.027(3) 0.003(2) -0.102(4)
O2 0.164(4) 0.230(6) 0.112(3) 0.041(4) -0.036(3) -0.103(4)
O3 0.212(5) 0.0646(18) 0.657(17) -0.021(4) -0.303(9) 0.012(2)
O4 0.209(5) 0.0681(18) 0.637(18) -0.065(4) -0.290(8) 0.025(2)
C18 0.0620(16) 0.0587(15) 0.099(3) -0.0080(17) 0.0005(16) 0.0039(13)
C15 0.0743(17) 0.0552(13) 0.0475(14) -0.0025(11) 0.0089(12) 0.0085(12)
C19 0.088(2) 0.0709(18) 0.067(2) -0.0042(15) -0.0028(17) 0.0015(15)
C11 0.0640(16) 0.0577(14) 0.0554(16) 0.0047(12) 0.0025(12) 0.0097(12)
C20 0.0789(19) 0.0639(16) 0.0554(16) 0.0024(13) -0.0024(14) 0.0016(13)
C13 0.0656(17) 0.0671(16) 0.081(2) -0.0125(16) -0.0206(16) 0.0084(13)
C27 0.144(5) 0.055(2) 0.57(2) -0.040(5) -0.203(10) 0.020(3)
C21 0.080(2) 0.0688(19) 0.157(5) -0.012(2) -0.034(3) 0.0113(17)
C3 0.074(2) 0.193(5) 0.051(2) 0.001(2) -0.0029(17) -0.023(3)
C22 0.0589(19) 0.072(2) 0.214(6) -0.013(3) -0.050(3) 0.0007(15)
C24 0.127(4) 0.059(2) 0.355(13) 0.009(4) -0.135(6) -0.024(2)
C17 0.0684(17) 0.0604(16) 0.092(2) 0.0037(16) -0.0124(17) 0.0095(13)
C26 0.075(2) 0.068(2) 0.251(8) 0.009(3) -0.063(4) 0.0048(17)
C16 0.0777(18) 0.0518(14) 0.0681(19) -0.0013(13) -0.0077(15) 0.0097(12)
C14 0.0704(16) 0.0570(14) 0.0460(15) -0.0021(12) -0.0073(12) 0.0077(11)
C6 0.158(5) 0.131(4) 0.118(5) -0.023(4) -0.026(4) -0.057(4)
C10 0.0705(17) 0.0587(14) 0.0522(16) 0.0053(11) 0.0028(13) 0.0039(12)
C9 0.0817(19) 0.0672(16) 0.0527(16) 0.0035(13) -0.0044(14) 0.0159(14)
C8 0.075(2) 0.0789(19) 0.061(2) 0.0025(15) -0.0152(15) -0.0038(14)
C12 0.089(2) 0.0732(17) 0.0559(18) -0.0104(14) -0.0132(15) 0.0188(15)
C5 0.082(2) 0.104(3) 0.065(2) 0.0055(19) -0.0187(18) -0.0126(19)
C2 0.103(4) 0.227(7) 0.061(2) -0.007(3) -0.019(2) -0.069(5)
C23 0.117(4) 0.067(2) 0.307(10) -0.033(4) -0.126(6) 0.016(2)
C1 0.130(5) 0.290(13) 0.082(4) 0.004(6) -0.019(4) -0.093(7)
C4 0.072(2) 0.120(3) 0.0523(18) 0.0103(17) -0.0001(15) -0.0064(19)
C25 0.089(3) 0.073(2) 0.427(16) -0.015(5) -0.119(6) -0.001(2)
C7 0.154(6) 0.164(6) 0.130(5) 0.011(5) -0.050(5) -0.095(5)
N1 0.070(2) 0.076(2) 0.322(9) 0.042(4) 0.010(4) 0.0098(15)
O5 0.237(7) 0.106(3) 0.527(19) 0.019(5) -0.240(10) -0.001(3)
C28 0.121(4) 0.067(2) 0.428(18) 0.043(5) -0.136(8) -0.004(2)
C30 0.145(5) 0.102(3) 0.220(9) -0.061(5) 0.036(5) -0.014(3)
C29 0.107(5) 0.211(9) 0.84(4) 0.344(18) 0.062(10) 0.056(5)

loop_
_atom_type_symbol
_atom_type_description
_atom_type_scat_dispersion_real
_atom_type_scat_dispersion_imag
_atom_type_scat_source
C C 0.0033 0.0016 'International Tables Vol C Tables 4.2.6.8 and 6.1.1.4'
H H 0.0000 0.0000 'International Tables Vol C Tables 4.2.6.8 and 6.1.1.4'
N N 0.0061 0.0033 'International Tables Vol C Tables 4.2.6.8 and 6.1.1.4'
O O 0.0106 0.0060 'International Tables Vol C Tables 4.2.6.8 and 6.1.1.4'

loop_
_geom_angle_atom_site_label_1
_geom_angle_atom_site_label_2
_geom_angle_atom_site_label_3
_geom_angle
_geom_angle_site_symmetry_1
C1 O1 H1 109.5 .
C27 O4 H4 109.5 .
C17 C18 C19 118.6(3) .
C17 C18 C21 120.0(3) .
C19 C18 C21 121.4(4) .
C16 C15 C20 118.1(3) .
C16 C15 C14 120.0(3) .
C20 C15 C14 121.8(3) .
C20 C19 C18 120.4(3) .
C20 C19 H19 119.8 .
C18 C19 H19 119.8 .
C12 C11 C10 115.9(3) .
C12 C11 C14 121.9(3) .
C10 C11 C14 122.1(3) .
C19 C20 C15 120.7(3) .
C19 C20 H20 119.6 .
C15 C20 H20 119.6 .
C12 C13 C8 121.8(3) .
C12 C13 H13 119.1 .
C8 C13 H13 119.1 .
O3 C27 O4 117.5(5) .
O3 C27 C24 121.9(4) .
O4 C27 C24 119.6(5) .
C22 C21 C26 117.5(3) .
C22 C21 C18 120.5(3) .
C26 C21 C18 122.0(3) .
C2 C3 C4 124.4(6) .
C2 C3 H3 117.8 .
C4 C3 H3 117.8 .
C21 C22 C23 121.1(3) .
C21 C22 H22 119.5 .
C23 C22 H22 119.5 .
C23 C24 C25 118.5(4) .
C23 C24 C27 120.4(5) .
C25 C24 C27 120.0(4) .
C16 C17 C18 120.0(3) .
C16 C17 H17 120.0 .
C18 C17 H17 120.0 .
C25 C26 C21 122.3(4) .
C25 C26 H26 118.9 .
C21 C26 H26 118.9 .
C15 C16 C17 122.1(3) .
C15 C16 H16 119.0 .
C17 C16 H16 119.0 .
C14 C14 C11 123.6(3) 12_554
C14 C14 C15 123.0(4) 12_554
C11 C14 C15 113.4(2) .
C5 C6 C7 116.9(7) .
C5 C6 H6 121.5 .
C7 C6 H6 121.5 .
C9 C10 C11 122.4(3) .
C9 C10 H10 118.8 .
C11 C10 H10 118.8 .
C10 C9 C8 122.2(3) .
C10 C9 H9 118.9 .
C8 C9 H9 118.9 .
C9 C8 C13 116.6(3) .
C9 C8 C5 121.0(4) .
C13 C8 C5 122.4(3) .
C13 C12 C11 121.1(3) .
C13 C12 H12 119.4 .
C11 C12 H12 119.4 .
C4 C5 C6 119.4(5) .
C4 C5 C8 122.6(4) .
C6 C5 C8 118.0(5) .
C3 C2 C7 116.7(5) .
C3 C2 C1 129.0(10) .
C7 C2 C1 114.1(10) .
C22 C23 C24 119.4(4) .
C22 C23 H23 120.3 .
C24 C23 H23 120.3 .
O2 C1 O1 123.3(7) .
O2 C1 C2 126.4(13) .
O1 C1 C2 110.2(11) .
C5 C4 C3 119.2(5) .
C5 C4 H4A 120.4 .
C3 C4 H4A 120.4 .
C26 C25 C24 119.7(5) .
C26 C25 H25 120.1 .
C24 C25 H25 120.1 .
C2 C7 C6 123.4(7) .
C2 C7 H7 118.3 .
C6 C7 H7 118.3 .
C28 N1 C29 125.5(8) .
C28 N1 C30 117.6(6) .
C29 N1 C30 116.6(7) .
O5 C28 N1 127.8(6) .
O5 C28 H28 116.1 .
N1 C28 H28 116.1 .
N1 C30 H30A 109.5 .
N1 C30 H30B 109.5 .
H30A C30 H30B 109.5 .
N1 C30 H30C 109.5 .
H30A C30 H30C 109.5 .
H30B C30 H30C 109.5 .
N1 C29 H29A 109.5 .
N1 C29 H29B 109.5 .
H29A C29 H29B 109.5 .
N1 C29 H29C 109.5 .
H29A C29 H29C 109.5 .
H29B C29 H29C 109.5 .

loop_
_geom_bond_atom_site_label_1
_geom_bond_atom_site_label_2
_geom_bond_distance
_geom_bond_site_symmetry_2
O1 C1 1.394(13) .
O1 H1 0.8400 .
O2 C1 1.240(13) .
O3 C27 1.251(6) .
O4 C27 1.279(7) .
O4 H4 0.8400 .
C18 C17 1.394(5) .
C18 C19 1.421(6) .
C18 C21 1.488(5) .
C15 C16 1.377(4) .
C15 C20 1.419(5) .
C15 C14 1.510(4) .
C19 C20 1.372(5) .
C19 H19 0.9500 .
C11 C12 1.423(5) .
C11 C10 1.436(4) .
C11 C14 1.476(5) .
C20 H20 0.9500 .
C13 C12 1.388(5) .
C13 C8 1.425(5) .
C13 H13 0.9500 .
C27 C24 1.452(6) .
C21 C22 1.388(6) .
C21 C26 1.420(6) .
C3 C2 1.352(9) .
C3 C4 1.408(6) .
C3 H3 0.9500 .
C22 C23 1.398(6) .
C22 H22 0.9500 .
C24 C23 1.405(7) .
C24 C25 1.422(7) .
C17 C16 1.389(4) .
C17 H17 0.9500 .
C26 C25 1.354(6) .
C26 H26 0.9500 .
C16 H16 0.9500 .
C14 C14 1.344(6) 12_554
C6 C5 1.431(7) .
C6 C7 1.441(10) .
C6 H6 0.9500 .
C10 C9 1.355(5) .
C10 H10 0.9500 .
C9 C8 1.406(5) .
C9 H9 0.9500 .
C8 C5 1.466(5) .
C12 H12 0.9500 .
C5 C4 1.375(6) .
C2 C7 1.363(11) .
C2 C1 1.429(10) .
C23 H23 0.9500 .
C4 H4A 0.9500 .
C25 H25 0.9500 .
C7 H7 0.9500 .
N1 C28 1.288(6) .
N1 C29 1.420(14) .
N1 C30 1.503(9) .
O5 C28 1.150(8) .
C28 H28 0.9500 .
C30 H30A 0.9800 .
C30 H30B 0.9800 .
C30 H30C 0.9800 .
C29 H29A 0.9800 .
C29 H29B 0.9800 .
C29 H29C 0.9800 .

loop_
_geom_torsion_atom_site_label_1
_geom_torsion_atom_site_label_2
_geom_torsion_atom_site_label_3
_geom_torsion_atom_site_label_4
_geom_torsion
_geom_torsion_site_symmetry_4
C17 C18 C19 C20 0.8(5) .
C21 C18 C19 C20 179.9(4) .
C18 C19 C20 C15 -0.8(5) .
C16 C15 C20 C19 0.1(5) .
C14 C15 C20 C19 -178.3(3) .
C17 C18 C21 C22 28.5(8) .
C19 C18 C21 C22 -150.5(6) .
C17 C18 C21 C26 -152.1(6) .
C19 C18 C21 C26 28.9(8) .
C26 C21 C22 C23 3.3(11) .
C18 C21 C22 C23 -177.3(7) .
O3 C27 C24 C23 -165.2(13) .
O4 C27 C24 C23 3.4(19) .
O3 C27 C24 C25 3(2) .
O4 C27 C24 C25 171.5(13) .
C19 C18 C17 C16 -0.2(6) .
C21 C18 C17 C16 -179.2(4) .
C22 C21 C26 C25 4.2(13) .
C18 C21 C26 C25 -175.2(8) .
C20 C15 C16 C17 0.6(5) .
C14 C15 C16 C17 179.0(3) .
C18 C17 C16 C15 -0.5(5) .
C12 C11 C14 C14 -48.6(3) 12_554
C10 C11 C14 C14 135.8(2) 12_554
C12 C11 C14 C15 132.4(3) .
C10 C11 C14 C15 -43.2(4) .
C16 C15 C14 C14 127.2(2) 12_554
C20 C15 C14 C14 -54.5(3) 12_554
C16 C15 C14 C11 -53.8(4) .
C20 C15 C14 C11 124.5(3) .
C12 C11 C10 C9 3.1(4) .
C14 C11 C10 C9 179.0(3) .
C11 C10 C9 C8 -2.2(5) .
C10 C9 C8 C13 -0.1(5) .
C10 C9 C8 C5 179.6(3) .
C12 C13 C8 C9 1.3(5) .
C12 C13 C8 C5 -178.4(3) .
C8 C13 C12 C11 -0.2(5) .
C10 C11 C12 C13 -1.9(4) .
C14 C11 C12 C13 -177.7(3) .
C7 C6 C5 C4 -2.2(8) .
C7 C6 C5 C8 174.5(5) .
C9 C8 C5 C4 33.2(5) .
C13 C8 C5 C4 -147.2(4) .
C9 C8 C5 C6 -143.5(4) .
C13 C8 C5 C6 36.2(6) .
C4 C3 C2 C7 -1.5(8) .
C4 C3 C2 C1 172.1(6) .
C21 C22 C23 C24 -12.7(13) .
C25 C24 C23 C22 14.5(15) .
C27 C24 C23 C22 -177.1(11) .
C3 C2 C1 O2 -168.8(6) .
C7 C2 C1 O2 5.0(10) .
C3 C2 C1 O1 9.0(9) .
C7 C2 C1 O1 -177.3(6) .
C6 C5 C4 C3 0.0(6) .
C8 C5 C4 C3 -176.6(4) .
C2 C3 C4 C5 2.1(6) .
C21 C26 C25 C24 -2.1(16) .
C23 C24 C25 C26 -7.3(17) .
C27 C24 C25 C26 -175.7(11) .
C3 C2 C7 C6 -1.1(10) .
C1 C2 C7 C6 -175.6(6) .
C5 C6 C7 C2 2.9(10) .
C29 N1 C28 O5 -166.6(16) .
C30 N1 C28 O5 7(2) .

loop_
_platon_squeeze_void_nr
_platon_squeeze_void_average_x
_platon_squeeze_void_average_y
_platon_squeeze_void_average_z
_platon_squeeze_void_volume
_platon_squeeze_void_count_electrons
_platon_squeeze_void_content
1 0.637 0.125 0.065 1192 261 ' '
2 0.100 0.375 -0.172 1192 261 ' '
3 0.137 0.625 0.065 1192 261 ' '
4 0.600 0.875 -0.172 1192 261 ' '
